data_2020157
loop_
_publ_author_name
'Waskowska, A.'

_publ_section_title
;
 Ammonium trifluoroberyllate(II), (N H4) (Be F3), at room temperature
;
_journal_name_full 'Acta Crystallographica C (39,1983-)'
_journal_page_first 1167
_journal_page_last 1169
_journal_volume 39
_journal_year 1983
_chemical_formula_sum 'Be F3 H4 N'
_chemical_name_systematic '(N H4) (Be F3)'
_space_group_IT_number 7
_symmetry_space_group_name_Hall 'P -2yac'
_symmetry_space_group_name_H-M 'P 1 n 1'
_cell_angle_alpha 90
_cell_angle_beta 90.12
_cell_angle_gamma 90
_cell_formula_units_Z 4
_cell_length_a 5.77
_cell_length_b 4.619
_cell_length_c 12.819
_cell_volume 341.646
_citation_journal_id_ASTM ACSCEE
_cod_data_source_file Waskowska_ACSCEE_1983_286.cif
_cod_data_source_block H4Be1F3N1
_cod_original_cell_volume 341.6465
_cod_original_sg_symbol_Hall 'P -2yc (x-z,y,z)'
_cod_original_formula_sum 'H4 Be1 F3 N1'
_cod_database_code 2020157

loop_
_symmetry_equiv_pos_as_xyz
x,y,z
x+1/2,-y,z+1/2

loop_
_atom_site_label
_atom_site_type_symbol
_atom_site_fract_x
_atom_site_fract_y
_atom_site_fract_z
_atom_site_occupancy
_atom_site_U_iso_or_equiv
F6 F-1 0.5269 0.724 0.352 1 0.0
H1 H+1 0.563 0.734 0.139 1 0.0
F3 F-1 -0.0069 0.2374 0.1359 1 0.0
H6 H+1 0.687 0.413 0.383 1 0.0
F4 F-1 0.2648 0.3456 0.2864 1 0.0
N1 N-3 0.7265 0.7227 0.101 1 0.0
N2 N-3 0.7769 0.2317 0.3997 1 0.0
H2 H+1 0.806 0.541 0.119 1 0.0
H3 H+1 0.819 0.896 0.12 1 0.0
F1 F-1 0.2483 -0.1502 0.2122 1 0.0
H8 H+1 0.813 0.235 0.477 1 0.0
H5 H+1 0.925 0.241 0.358 1 0.0
H4 H+1 0.694 0.731 0.023 1 0.0
F2 F-1 0.4215 0.2457 0.1044 1 0.0
Be2 Be+2 0.2854 0.6774 0.3153 1 0.0
Be1 Be+2 0.2309 0.1774 0.1797 1 0.0
F5 F-1 0.1035 0.7521 0.3922 1 0.0
H7 H+1 0.685 0.056 0.381 1 0.0
